data_4071057
loop_
_publ_author_name
'Schr\"oder, Kai'
'Haase, Detlev'
'Saak, Wolfgang'
'Beckhaus, Ruediger'
'Kretschmer, Winfried P.'
'L\"utzen, Arne'

_publ_section_title
;
 Tetrabenzo[a,c,g,i]fluorenyltitanium(III) and -(IV) Complexes: Syntheses,
 Reactions, and Catalytic Application
;
_journal_issue 8
_journal_name_full Organometallics
_journal_page_first 1859
_journal_paper_doi 10.1021/om7012293
_journal_volume 27
_journal_year 2008
_chemical_formula_sum 'C41 H34 Cl2 O Ti'
_chemical_formula_weight 661.48
_chemical_name_systematic
; 
 ? 
;
_space_group_IT_number 14
_symmetry_cell_setting monoclinic
_symmetry_space_group_name_Hall '-P 2yn'
_symmetry_space_group_name_H-M 'P 1 21/n 1'
_atom_sites_solution_hydrogens geom
_atom_sites_solution_primary direct
_atom_sites_solution_secondary difmap
_audit_creation_method SHELXL-97
_cell_angle_alpha 90.00
_cell_angle_beta 100.068(7)
_cell_angle_gamma 90.00
_cell_formula_units_Z 4
_cell_length_a 12.9695(7)
_cell_length_b 14.7973(7)
_cell_length_c 17.2211(11)
_cell_measurement_temperature 153(2)
_cell_volume 3254.1(3)
_computing_cell_refinement 'IPDS (Stoe, 1999)'
_computing_data_collection 'IPDS (Stoe, 1999)'
_computing_data_reduction 'XRED (Stoe, 1997)'
_computing_molecular_graphics 'Ortep-3 for Windows (Farrugia, 1997)'
_computing_publication_material 'SHELX-97 (Sheldrick, 1997)'
_computing_structure_refinement 'SHELXL-97 (Sheldrick, 1997)'
_computing_structure_solution 'SHELXS-97 (Sheldrick, 1990)'
_diffrn_ambient_temperature 153(2)
_diffrn_measured_fraction_theta_full 0.949
_diffrn_measured_fraction_theta_max 0.936
_diffrn_measurement_device_type 'Stoe IPDS'
_diffrn_radiation_monochromator graphite
_diffrn_radiation_source 'fine-focus sealed tube'
_diffrn_radiation_type MoK\a
_diffrn_radiation_wavelength 0.71073
_diffrn_reflns_av_R_equivalents 0.0787
_diffrn_reflns_av_sigmaI/netI 0.0595
_diffrn_reflns_limit_h_max 16
_diffrn_reflns_limit_h_min -16
_diffrn_reflns_limit_k_max 18
_diffrn_reflns_limit_k_min -18
_diffrn_reflns_limit_l_max 21
_diffrn_reflns_limit_l_min -21
_diffrn_reflns_number 29371
_diffrn_reflns_theta_full 25.00
_diffrn_reflns_theta_max 26.03
_diffrn_reflns_theta_min 2.11
_exptl_absorpt_coefficient_mu 0.460
_exptl_absorpt_correction_T_max 0.9177
_exptl_absorpt_correction_T_min 0.8198
_exptl_absorpt_correction_type none
_exptl_crystal_colour red
_exptl_crystal_density_diffrn 1.350
_exptl_crystal_density_method 'not measured'
_exptl_crystal_description block
_exptl_crystal_F_000 1376
_exptl_crystal_size_max 0.45
_exptl_crystal_size_mid 0.27
_exptl_crystal_size_min 0.19
_refine_diff_density_max 0.683
_refine_diff_density_min -0.343
_refine_diff_density_rms 0.061
_refine_ls_extinction_method none
_refine_ls_goodness_of_fit_ref 0.907
_refine_ls_hydrogen_treatment constr
_refine_ls_matrix_type full
_refine_ls_number_parameters 406
_refine_ls_number_reflns 6002
_refine_ls_number_restraints 0
_refine_ls_restrained_S_all 0.907
_refine_ls_R_factor_all 0.0562
_refine_ls_R_factor_gt 0.0343
_refine_ls_shift/su_max 0.001
_refine_ls_shift/su_mean 0.000
_refine_ls_structure_factor_coef Fsqd
_refine_ls_weighting_details 'calc w=1/[\s^2^(Fo^2^)+(0.0497P)^2^+0.0000P] where P=(Fo^2^+2Fc^2^)/3'
_refine_ls_weighting_scheme calc
_refine_ls_wR_factor_gt 0.0793
_refine_ls_wR_factor_ref 0.0853
_reflns_number_gt 4311
_reflns_number_total 6002
_reflns_threshold_expression >2sigma(I)
_cod_data_source_file om7012293-file006.cif
_cod_data_source_block DCP242
_cod_original_sg_symbol_H-M P21/n
_cod_database_code 4071057

loop_
_symmetry_equiv_pos_as_xyz
'x, y, z'
'-x+1/2, y+1/2, -z+1/2'
'-x, -y, -z'
'x-1/2, -y-1/2, z-1/2'

loop_
_atom_site_label
_atom_site_type_symbol
_atom_site_fract_x
_atom_site_fract_y
_atom_site_fract_z
_atom_site_U_iso_or_equiv
_atom_site_adp_type
_atom_site_occupancy
_atom_site_symmetry_multiplicity
_atom_site_calc_flag
_atom_site_refinement_flags
Ti1 Ti 0.42900(3) 0.20650(2) 0.13473(2) 0.01397(10) Uani 1 1 d .
Cl1 Cl 0.51067(5) 0.33261(3) 0.18564(3) 0.02433(13) Uani 1 1 d .
Cl2 Cl 0.27529(5) 0.25578(4) 0.06598(3) 0.02703(14) Uani 1 1 d .
O1 O 0.39082(11) 0.15581(9) 0.21874(8) 0.0177(3) Uani 1 1 d .
C1 C 0.55640(17) 0.09693(13) 0.12845(12) 0.0171(4) Uani 1 1 d .
H1 H 0.5878 0.0700 0.1769 0.021 Uiso 1 1 calc R
C2 C 0.46454(17) 0.06764(12) 0.07891(12) 0.0161(4) Uani 1 1 d .
C3 C 0.44055(17) 0.12705(12) 0.01285(12) 0.0152(4) Uani 1 1 d .
C4 C 0.51929(16) 0.19807(13) 0.02487(11) 0.0151(4) Uani 1 1 d .
C5 C 0.59362(17) 0.17375(12) 0.09288(12) 0.0155(4) Uani 1 1 d .
C6 C 0.39954(17) -0.00972(12) 0.08944(12) 0.0175(4) Uani 1 1 d .
C7 C 0.42685(19) -0.06772(13) 0.15441(13) 0.0222(5) Uani 1 1 d .
H7 H 0.4874 -0.0556 0.1927 0.027 Uiso 1 1 calc R
C8 C 0.3659(2) -0.14215(14) 0.16249(14) 0.0268(5) Uani 1 1 d .
H8 H 0.3845 -0.1818 0.2061 0.032 Uiso 1 1 calc R
C9 C 0.2776(2) -0.15891(14) 0.10696(14) 0.0293(6) Uani 1 1 d .
H9 H 0.2358 -0.2103 0.1128 0.035 Uiso 1 1 calc R
C10 C 0.24916(19) -0.10258(14) 0.04341(14) 0.0249(5) Uani 1 1 d .
H10 H 0.1878 -0.1154 0.0062 0.030 Uiso 1 1 calc R
C11 C 0.30992(18) -0.02601(13) 0.03270(13) 0.0197(5) Uani 1 1 d .
C12 C 0.28730(17) 0.03141(13) -0.03815(13) 0.0195(5) Uani 1 1 d .
C13 C 0.20225(19) 0.01176(14) -0.09835(14) 0.0258(5) Uani 1 1 d .
H13 H 0.1534 -0.0332 -0.0893 0.031 Uiso 1 1 calc R
C14 C 0.1876(2) 0.05552(15) -0.16980(15) 0.0305(6) Uani 1 1 d .
H14 H 0.1286 0.0416 -0.2090 0.037 Uiso 1 1 calc R
C15 C 0.25930(19) 0.12009(14) -0.18460(14) 0.0270(5) Uani 1 1 d .
H15 H 0.2522 0.1477 -0.2350 0.032 Uiso 1 1 calc R
C16 C 0.34123(18) 0.14397(13) -0.12532(13) 0.0218(5) Uani 1 1 d .
H16 H 0.3896 0.1888 -0.1355 0.026 Uiso 1 1 calc R
C17 C 0.35455(17) 0.10368(12) -0.05067(12) 0.0172(4) Uani 1 1 d .
C18 C 0.53281(17) 0.28477(13) -0.01314(12) 0.0171(4) Uani 1 1 d .
C19 C 0.45064(18) 0.32938(13) -0.06176(12) 0.0196(5) Uani 1 1 d .
H19 H 0.3834 0.3020 -0.0723 0.024 Uiso 1 1 calc R
C20 C 0.46550(19) 0.41234(14) -0.09469(13) 0.0246(5) Uani 1 1 d .
H20 H 0.4090 0.4414 -0.1279 0.030 Uiso 1 1 calc R
C21 C 0.5631(2) 0.45309(15) -0.07920(14) 0.0282(5) Uani 1 1 d .
H21 H 0.5742 0.5092 -0.1033 0.034 Uiso 1 1 calc R
C22 C 0.6438(2) 0.41245(14) -0.02909(13) 0.0257(5) Uani 1 1 d .
H22 H 0.7100 0.4416 -0.0184 0.031 Uiso 1 1 calc R
C23 C 0.63099(18) 0.32908(13) 0.00666(12) 0.0188(4) Uani 1 1 d .
C24 C 0.71470(17) 0.29196(13) 0.06723(13) 0.0203(5) Uani 1 1 d .
C25 C 0.81669(19) 0.32783(15) 0.08223(15) 0.0288(5) Uani 1 1 d .
H25 H 0.8343 0.3755 0.0500 0.035 Uiso 1 1 calc R
C26 C 0.8915(2) 0.29551(16) 0.14244(16) 0.0332(6) Uani 1 1 d .
H26 H 0.9600 0.3206 0.1508 0.040 Uiso 1 1 calc R
C27 C 0.86779(19) 0.22669(15) 0.19100(15) 0.0287(5) Uani 1 1 d .
H27 H 0.9191 0.2056 0.2334 0.034 Uiso 1 1 calc R
C28 C 0.76910(18) 0.18906(14) 0.17728(13) 0.0221(5) Uani 1 1 d .
H28 H 0.7524 0.1418 0.2104 0.026 Uiso 1 1 calc R
C29 C 0.69299(17) 0.21993(13) 0.11481(12) 0.0177(4) Uani 1 1 d .
C30 C 0.38343(17) 0.09245(13) 0.27532(12) 0.0174(4) Uani 1 1 d .
C31 C 0.46956(18) 0.07983(14) 0.33573(12) 0.0214(5) Uani 1 1 d .
C32 C 0.4612(2) 0.01104(15) 0.39001(14) 0.0292(6) Uani 1 1 d .
H32 H 0.5181 -0.0002 0.4316 0.035 Uiso 1 1 calc R
C33 C 0.3722(2) -0.04037(15) 0.38416(14) 0.0306(6) Uani 1 1 d .
H33 H 0.3691 -0.0877 0.4210 0.037 Uiso 1 1 calc R
C34 C 0.2865(2) -0.02412(14) 0.32506(14) 0.0267(5) Uani 1 1 d .
H34 H 0.2250 -0.0596 0.3227 0.032 Uiso 1 1 calc R
C35 C 0.28988(18) 0.04334(13) 0.26947(12) 0.0198(5) Uani 1 1 d .
C36 C 0.56357(19) 0.14103(15) 0.34421(13) 0.0269(5) Uani 1 1 d .
H36 H 0.5677 0.1649 0.2905 0.032 Uiso 1 1 calc R
C37 C 0.6672(2) 0.09372(19) 0.37492(17) 0.0430(7) Uani 1 1 d .
H37A H 0.6740 0.0404 0.3424 0.052 Uiso 1 1 calc R
H37B H 0.6688 0.0750 0.4297 0.052 Uiso 1 1 calc R
H37C H 0.7253 0.1354 0.3724 0.052 Uiso 1 1 calc R
C38 C 0.5471(2) 0.22200(17) 0.39576(17) 0.0427(7) Uani 1 1 d .
H38A H 0.5342 0.2006 0.4471 0.051 Uiso 1 1 calc R
H38B H 0.4867 0.2571 0.3698 0.051 Uiso 1 1 calc R
H38C H 0.6098 0.2602 0.4034 0.051 Uiso 1 1 calc R
C39 C 0.19822(18) 0.06708(14) 0.20525(14) 0.0234(5) Uani 1 1 d .
H39 H 0.2250 0.0725 0.1544 0.028 Uiso 1 1 calc R
C40 C 0.1103(2) -0.00274(17) 0.19391(17) 0.0365(6) Uani 1 1 d .
H40A H 0.0577 0.0139 0.1481 0.044 Uiso 1 1 calc R
H40B H 0.0778 -0.0046 0.2411 0.044 Uiso 1 1 calc R
H40C H 0.1391 -0.0624 0.1852 0.044 Uiso 1 1 calc R
C41 C 0.15391(19) 0.15906(15) 0.22349(15) 0.0306(6) Uani 1 1 d .
H41A H 0.1230 0.1544 0.2714 0.037 Uiso 1 1 calc R
H41B H 0.1000 0.1777 0.1792 0.037 Uiso 1 1 calc R
H41C H 0.2104 0.2039 0.2316 0.037 Uiso 1 1 calc R

loop_
_atom_site_aniso_label
_atom_site_aniso_U_11
_atom_site_aniso_U_22
_atom_site_aniso_U_33
_atom_site_aniso_U_23
_atom_site_aniso_U_13
_atom_site_aniso_U_12
Ti1 0.0124(2) 0.01218(17) 0.01751(18) 0.00158(14) 0.00301(14) 0.00178(14)
Cl1 0.0271(3) 0.0153(2) 0.0308(3) -0.0042(2) 0.0057(2) -0.0024(2)
Cl2 0.0199(3) 0.0359(3) 0.0244(3) 0.0025(2) 0.0014(2) 0.0137(2)
O1 0.0147(9) 0.0181(7) 0.0204(7) 0.0014(6) 0.0034(6) -0.0002(6)
C1 0.0136(12) 0.0146(9) 0.0233(11) 0.0021(8) 0.0035(8) 0.0037(8)
C2 0.0149(12) 0.0100(9) 0.0250(11) -0.0010(8) 0.0079(8) 0.0030(7)
C3 0.0125(12) 0.0135(9) 0.0209(10) -0.0011(8) 0.0069(8) 0.0015(8)
C4 0.0124(12) 0.0155(9) 0.0188(10) -0.0004(8) 0.0064(8) 0.0014(8)
C5 0.0131(12) 0.0125(9) 0.0216(11) -0.0014(8) 0.0048(8) 0.0026(7)
C6 0.0156(13) 0.0121(9) 0.0267(11) -0.0021(8) 0.0088(9) 0.0014(8)
C7 0.0228(14) 0.0157(10) 0.0297(12) 0.0000(8) 0.0091(10) 0.0020(9)
C8 0.0331(16) 0.0172(10) 0.0339(13) 0.0038(9) 0.0160(11) 0.0017(9)
C9 0.0345(16) 0.0180(10) 0.0400(14) -0.0016(10) 0.0192(11) -0.0083(9)
C10 0.0224(14) 0.0218(10) 0.0330(13) -0.0076(9) 0.0113(10) -0.0066(9)
C11 0.0190(13) 0.0131(9) 0.0294(12) -0.0037(8) 0.0108(9) 0.0001(8)
C12 0.0158(13) 0.0163(10) 0.0271(11) -0.0046(8) 0.0062(9) 0.0014(8)
C13 0.0165(14) 0.0193(10) 0.0403(14) -0.0012(9) 0.0014(10) -0.0021(9)
C14 0.0213(15) 0.0246(11) 0.0407(14) -0.0036(10) -0.0077(11) -0.0007(9)
C15 0.0252(15) 0.0245(11) 0.0292(12) 0.0016(9) -0.0015(10) 0.0024(9)
C16 0.0180(13) 0.0193(10) 0.0279(12) -0.0011(9) 0.0030(9) 0.0008(8)
C17 0.0134(13) 0.0135(9) 0.0253(11) -0.0032(8) 0.0050(9) 0.0020(8)
C18 0.0192(13) 0.0147(9) 0.0188(10) 0.0006(8) 0.0071(8) 0.0003(8)
C19 0.0198(13) 0.0186(10) 0.0207(11) -0.0002(8) 0.0041(9) 0.0005(8)
C20 0.0304(15) 0.0207(10) 0.0229(11) 0.0053(9) 0.0051(10) 0.0044(9)
C21 0.0366(16) 0.0203(10) 0.0298(13) 0.0086(9) 0.0112(11) -0.0024(9)
C22 0.0248(14) 0.0227(11) 0.0307(12) 0.0020(9) 0.0081(10) -0.0079(9)
C23 0.0195(13) 0.0159(9) 0.0228(11) -0.0007(8) 0.0086(9) -0.0008(8)
C24 0.0154(13) 0.0182(10) 0.0286(11) -0.0040(9) 0.0075(9) -0.0011(8)
C25 0.0203(15) 0.0237(11) 0.0430(14) 0.0013(10) 0.0069(10) -0.0067(9)
C26 0.0128(14) 0.0318(12) 0.0540(16) -0.0033(12) 0.0025(11) -0.0046(10)
C27 0.0154(14) 0.0300(12) 0.0380(14) -0.0019(10) -0.0024(10) 0.0028(9)
C28 0.0145(13) 0.0207(10) 0.0306(12) -0.0002(9) 0.0026(9) 0.0024(8)
C29 0.0141(12) 0.0158(10) 0.0237(11) -0.0033(8) 0.0046(9) 0.0014(8)
C30 0.0196(13) 0.0151(9) 0.0188(11) 0.0024(8) 0.0067(9) 0.0019(8)
C31 0.0221(14) 0.0227(10) 0.0202(11) 0.0016(8) 0.0055(9) 0.0030(9)
C32 0.0328(16) 0.0303(12) 0.0241(12) 0.0089(9) 0.0038(10) 0.0074(10)
C33 0.0365(17) 0.0270(11) 0.0318(13) 0.0109(10) 0.0151(11) 0.0057(10)
C34 0.0272(15) 0.0213(11) 0.0356(13) -0.0002(9) 0.0171(11) -0.0012(9)
C35 0.0185(13) 0.0172(10) 0.0260(12) -0.0037(8) 0.0099(9) 0.0006(8)
C36 0.0239(14) 0.0307(12) 0.0231(11) 0.0037(9) -0.0041(9) -0.0024(9)
C37 0.0245(17) 0.0509(16) 0.0495(17) 0.0060(13) -0.0044(12) 0.0008(12)
C38 0.0440(19) 0.0356(14) 0.0457(16) -0.0047(12) 0.0000(13) -0.0093(12)
C39 0.0132(13) 0.0293(11) 0.0292(12) -0.0027(9) 0.0076(9) -0.0017(9)
C40 0.0205(16) 0.0408(14) 0.0488(16) -0.0095(12) 0.0075(12) -0.0102(11)
C41 0.0190(15) 0.0313(12) 0.0428(14) 0.0031(10) 0.0094(11) 0.0062(10)

loop_
_atom_type_symbol
_atom_type_description
_atom_type_scat_dispersion_real
_atom_type_scat_dispersion_imag
_atom_type_scat_source
C C 0.0033 0.0016 'International Tables Vol C Tables 4.2.6.8 and 6.1.1.4'
H H 0.0000 0.0000 'International Tables Vol C Tables 4.2.6.8 and 6.1.1.4'
O O 0.0106 0.0060 'International Tables Vol C Tables 4.2.6.8 and 6.1.1.4'
Cl Cl 0.1484 0.1585 'International Tables Vol C Tables 4.2.6.8 and 6.1.1.4'
Ti Ti 0.2776 0.4457 'International Tables Vol C Tables 4.2.6.8 and 6.1.1.4'

loop_
_geom_angle_atom_site_label_1
_geom_angle_atom_site_label_2
_geom_angle_atom_site_label_3
_geom_angle
O1 Ti1 Cl1 102.28(5)
O1 Ti1 Cl2 102.57(5)
Cl1 Ti1 Cl2 104.45(2)
O1 Ti1 C1 92.57(7)
Cl1 Ti1 C1 107.83(5)
Cl2 Ti1 C1 140.31(6)
O1 Ti1 C2 93.81(7)
Cl1 Ti1 C2 140.68(6)
Cl2 Ti1 C2 106.67(6)
C1 Ti1 C2 35.00(7)
O1 Ti1 C4 149.99(6)
Cl1 Ti1 C4 95.12(5)
Cl2 Ti1 C4 96.40(5)
C1 Ti1 C4 58.59(7)
C2 Ti1 C4 58.21(7)
O1 Ti1 C5 123.00(7)
Cl1 Ti1 C5 84.39(5)
Cl2 Ti1 C5 130.83(5)
C1 Ti1 C5 34.61(7)
C2 Ti1 C5 57.04(7)
C4 Ti1 C5 34.47(7)
O1 Ti1 C3 124.53(6)
Cl1 Ti1 C3 129.94(5)
Cl2 Ti1 C3 83.42(5)
C1 Ti1 C3 58.18(7)
C2 Ti1 C3 34.71(7)
C4 Ti1 C3 35.06(7)
C5 Ti1 C3 57.01(7)
C30 O1 Ti1 159.17(13)
C2 C1 C5 107.56(17)
C2 C1 Ti1 73.16(11)
C5 C1 Ti1 76.09(12)
C1 C2 C3 109.69(17)
C1 C2 C6 128.01(19)
C3 C2 C6 122.30(19)
C1 C2 Ti1 71.84(11)
C3 C2 Ti1 75.91(11)
C6 C2 Ti1 118.63(14)
C2 C3 C4 106.35(17)
C2 C3 C17 118.84(17)
C4 C3 C17 134.65(18)
C2 C3 Ti1 69.38(11)
C4 C3 Ti1 71.08(11)
C17 C3 Ti1 127.32(14)
C5 C4 C3 106.94(17)
C5 C4 C18 118.12(18)
C3 C4 C18 134.83(19)
C5 C4 Ti1 73.64(12)
C3 C4 Ti1 73.87(11)
C18 C4 Ti1 114.87(13)
C1 C5 C4 108.98(18)
C1 C5 C29 128.38(18)
C4 C5 C29 122.50(18)
C1 C5 Ti1 69.30(12)
C4 C5 Ti1 71.89(12)
C29 C5 Ti1 128.24(13)
C11 C6 C7 120.83(19)
C11 C6 C2 118.50(18)
C7 C6 C2 120.7(2)
C8 C7 C6 120.0(2)
C7 C8 C9 119.7(2)
C10 C9 C8 121.2(2)
C9 C10 C11 120.9(2)
C6 C11 C10 117.4(2)
C6 C11 C12 119.91(18)
C10 C11 C12 122.4(2)
C13 C12 C17 117.9(2)
C13 C12 C11 120.55(19)
C17 C12 C11 121.41(19)
C14 C13 C12 122.0(2)
C13 C14 C15 119.8(2)
C16 C15 C14 119.5(2)
C15 C16 C17 121.6(2)
C16 C17 C12 118.66(19)
C16 C17 C3 122.83(19)
C12 C17 C3 118.26(18)
C19 C18 C23 118.87(18)
C19 C18 C4 122.83(19)
C23 C18 C4 118.01(18)
C20 C19 C18 121.2(2)
C19 C20 C21 119.8(2)
C22 C21 C20 120.0(2)
C21 C22 C23 121.7(2)
C22 C23 C18 118.1(2)
C22 C23 C24 120.7(2)
C18 C23 C24 121.10(18)
C29 C24 C25 117.2(2)
C29 C24 C23 119.89(19)
C25 C24 C23 122.8(2)
C26 C25 C24 121.6(2)
C25 C26 C27 120.5(2)
C28 C27 C26 119.4(2)
C27 C28 C29 120.5(2)
C24 C29 C28 120.6(2)
C24 C29 C5 117.79(18)
C28 C29 C5 121.37(18)
O1 C30 C31 118.34(19)
O1 C30 C35 118.13(18)
C31 C30 C35 123.53(19)
C32 C31 C30 116.6(2)
C32 C31 C36 122.0(2)
C30 C31 C36 121.31(19)
C33 C32 C31 121.2(2)
C32 C33 C34 120.8(2)
C35 C34 C33 120.8(2)
C34 C35 C30 117.0(2)
C34 C35 C39 123.7(2)
C30 C35 C39 119.36(18)
C31 C36 C37 114.02(19)
C31 C36 C38 109.5(2)
C37 C36 C38 111.3(2)
C35 C39 C40 114.2(2)
C35 C39 C41 109.31(18)
C40 C39 C41 109.2(2)

loop_
_geom_bond_atom_site_label_1
_geom_bond_atom_site_label_2
_geom_bond_distance
Ti1 O1 1.7751(14)
Ti1 Cl1 2.2467(6)
Ti1 Cl2 2.2545(7)
Ti1 C1 2.331(2)
Ti1 C2 2.3480(18)
Ti1 C4 2.396(2)
Ti1 C5 2.419(2)
Ti1 C3 2.4332(19)
O1 C30 1.368(2)
C1 C2 1.407(3)
C1 C5 1.415(3)
C2 C3 1.428(3)
C2 C6 1.452(3)
C3 C4 1.455(3)
C3 C17 1.461(3)
C4 C5 1.427(3)
C4 C18 1.465(3)
C5 C29 1.449(3)
C6 C11 1.402(3)
C6 C7 1.405(3)
C7 C8 1.377(3)
C8 C9 1.379(4)
C9 C10 1.374(3)
C10 C11 1.410(3)
C11 C12 1.474(3)
C12 C13 1.406(3)
C12 C17 1.420(3)
C13 C14 1.374(3)
C14 C15 1.387(3)
C15 C16 1.385(3)
C16 C17 1.400(3)
C18 C19 1.400(3)
C18 C23 1.420(3)
C19 C20 1.380(3)
C20 C21 1.385(3)
C21 C22 1.373(3)
C22 C23 1.401(3)
C23 C24 1.474(3)
C24 C29 1.403(3)
C24 C25 1.407(3)
C25 C26 1.376(3)
C26 C27 1.386(4)
C27 C28 1.378(3)
C28 C29 1.403(3)
C30 C31 1.400(3)
C30 C35 1.403(3)
C31 C32 1.399(3)
C31 C36 1.505(3)
C32 C33 1.371(4)
C33 C34 1.390(4)
C34 C35 1.389(3)
C35 C39 1.517(3)
C36 C37 1.526(3)
C36 C38 1.528(3)
C39 C40 1.525(3)
C39 C41 1.531(3)

loop_
_geom_torsion_atom_site_label_1
_geom_torsion_atom_site_label_2
_geom_torsion_atom_site_label_3
_geom_torsion_atom_site_label_4
_geom_torsion
Cl1 Ti1 O1 C30 -121.1(4)
Cl2 Ti1 O1 C30 130.8(4)
C1 Ti1 O1 C30 -12.3(4)
C2 Ti1 O1 C30 22.8(4)
C4 Ti1 O1 C30 2.9(5)
C5 Ti1 O1 C30 -29.9(4)
C3 Ti1 O1 C30 40.2(4)
O1 Ti1 C1 C2 92.98(12)
Cl1 Ti1 C1 C2 -163.25(11)
Cl2 Ti1 C1 C2 -20.31(16)
C4 Ti1 C1 C2 -78.22(13)
C5 Ti1 C1 C2 -113.56(17)
C3 Ti1 C1 C2 -36.80(11)
O1 Ti1 C1 C5 -153.47(12)
Cl1 Ti1 C1 C5 -49.70(12)
Cl2 Ti1 C1 C5 93.25(13)
C2 Ti1 C1 C5 113.56(17)
C4 Ti1 C1 C5 35.33(11)
C3 Ti1 C1 C5 76.75(12)
C5 C1 C2 C3 -1.9(2)
Ti1 C1 C2 C3 67.08(14)
C5 C1 C2 C6 178.5(2)
Ti1 C1 C2 C6 -112.6(2)
C5 C1 C2 Ti1 -68.95(14)
O1 Ti1 C2 C1 -89.04(12)
Cl1 Ti1 C2 C1 25.65(16)
Cl2 Ti1 C2 C1 166.62(11)
C4 Ti1 C2 C1 79.41(13)
C5 Ti1 C2 C1 38.36(12)
C3 Ti1 C2 C1 116.61(18)
O1 Ti1 C2 C3 154.36(12)
Cl1 Ti1 C2 C3 -90.95(13)
Cl2 Ti1 C2 C3 50.02(12)
C1 Ti1 C2 C3 -116.61(18)
C4 Ti1 C2 C3 -37.20(12)
C5 Ti1 C2 C3 -78.25(13)
O1 Ti1 C2 C6 34.97(17)
Cl1 Ti1 C2 C6 149.66(13)
Cl2 Ti1 C2 C6 -69.37(16)
C1 Ti1 C2 C6 124.0(2)
C4 Ti1 C2 C6 -156.58(19)
C5 Ti1 C2 C6 162.37(19)
C3 Ti1 C2 C6 -119.4(2)
C1 C2 C3 C4 -2.6(2)
C6 C2 C3 C4 177.07(18)
Ti1 C2 C3 C4 61.87(13)
C1 C2 C3 C17 173.38(18)
C6 C2 C3 C17 -7.0(3)
Ti1 C2 C3 C17 -122.16(18)
C1 C2 C3 Ti1 -64.46(14)
C6 C2 C3 Ti1 115.20(19)
O1 Ti1 C3 C2 -31.61(15)
Cl1 Ti1 C3 C2 124.28(11)
Cl2 Ti1 C3 C2 -132.36(12)
C1 Ti1 C3 C2 37.12(12)
C4 Ti1 C3 C2 116.54(17)
C5 Ti1 C3 C2 78.36(13)
O1 Ti1 C3 C4 -148.15(11)
Cl1 Ti1 C3 C4 7.74(14)
Cl2 Ti1 C3 C4 111.10(11)
C1 Ti1 C3 C4 -79.42(12)
C2 Ti1 C3 C4 -116.54(17)
C5 Ti1 C3 C4 -38.18(11)
O1 Ti1 C3 C17 79.56(18)
Cl1 Ti1 C3 C17 -124.55(15)
Cl2 Ti1 C3 C17 -21.19(16)
C1 Ti1 C3 C17 148.29(19)
C2 Ti1 C3 C17 111.2(2)
C4 Ti1 C3 C17 -132.3(2)
C5 Ti1 C3 C17 -170.47(19)
C2 C3 C4 C5 6.0(2)
C17 C3 C4 C5 -169.0(2)
Ti1 C3 C4 C5 66.76(14)
C2 C3 C4 C18 -170.0(2)
C17 C3 C4 C18 15.0(4)
Ti1 C3 C4 C18 -109.3(2)
C2 C3 C4 Ti1 -60.76(13)
C17 C3 C4 Ti1 124.2(2)
O1 Ti1 C4 C5 -53.28(19)
Cl1 Ti1 C4 C5 72.31(10)
Cl2 Ti1 C4 C5 177.51(10)
C1 Ti1 C4 C5 -35.48(11)
C2 Ti1 C4 C5 -76.82(12)
C3 Ti1 C4 C5 -113.64(16)
O1 Ti1 C4 C3 60.36(19)
Cl1 Ti1 C4 C3 -174.05(11)
Cl2 Ti1 C4 C3 -68.85(11)
C1 Ti1 C4 C3 78.16(12)
C2 Ti1 C4 C3 36.82(11)
C5 Ti1 C4 C3 113.64(16)
O1 Ti1 C4 C18 -167.19(14)
Cl1 Ti1 C4 C18 -41.60(15)
Cl2 Ti1 C4 C18 63.60(15)
C1 Ti1 C4 C18 -149.39(17)
C2 Ti1 C4 C18 169.26(18)
C5 Ti1 C4 C18 -113.91(19)
C3 Ti1 C4 C18 132.4(2)
C2 C1 C5 C4 5.7(2)
Ti1 C1 C5 C4 -61.22(15)
C2 C1 C5 C29 -170.03(19)
Ti1 C1 C5 C29 123.0(2)
C2 C1 C5 Ti1 66.96(14)
C3 C4 C5 C1 -7.3(2)
C18 C4 C5 C1 169.49(17)
Ti1 C4 C5 C1 59.61(14)
C3 C4 C5 C29 168.77(18)
C18 C4 C5 C29 -14.4(3)
Ti1 C4 C5 C29 -124.32(18)
C3 C4 C5 Ti1 -66.91(13)
C18 C4 C5 Ti1 109.88(17)
O1 Ti1 C5 C1 32.15(14)
Cl1 Ti1 C5 C1 133.16(11)
Cl2 Ti1 C5 C1 -122.57(11)
C2 Ti1 C5 C1 -38.80(12)
C4 Ti1 C5 C1 -119.30(16)
C3 Ti1 C5 C1 -80.45(12)
O1 Ti1 C5 C4 151.45(11)
Cl1 Ti1 C5 C4 -107.54(11)
Cl2 Ti1 C5 C4 -3.27(13)
C1 Ti1 C5 C4 119.30(16)
C2 Ti1 C5 C4 80.50(12)
C3 Ti1 C5 C4 38.85(11)
O1 Ti1 C5 C29 -91.03(18)
Cl1 Ti1 C5 C29 9.97(17)
Cl2 Ti1 C5 C29 114.25(16)
C1 Ti1 C5 C29 -123.2(2)
C2 Ti1 C5 C29 -162.0(2)
C4 Ti1 C5 C29 117.5(2)
C3 Ti1 C5 C29 156.4(2)
C1 C2 C6 C11 179.3(2)
C3 C2 C6 C11 -0.3(3)
Ti1 C2 C6 C11 90.7(2)
C1 C2 C6 C7 -1.7(3)
C3 C2 C6 C7 178.70(19)
Ti1 C2 C6 C7 -90.3(2)
C11 C6 C7 C8 0.7(3)
C2 C6 C7 C8 -178.3(2)
C6 C7 C8 C9 -0.5(3)
C7 C8 C9 C10 0.0(4)
C8 C9 C10 C11 0.5(3)
C7 C6 C11 C10 -0.2(3)
C2 C6 C11 C10 178.78(19)
C7 C6 C11 C12 -175.16(19)
C2 C6 C11 C12 3.9(3)
C9 C10 C11 C6 -0.3(3)
C9 C10 C11 C12 174.5(2)
C6 C11 C12 C13 175.2(2)
C10 C11 C12 C13 0.5(3)
C6 C11 C12 C17 -0.1(3)
C10 C11 C12 C17 -174.7(2)
C17 C12 C13 C14 4.9(3)
C11 C12 C13 C14 -170.5(2)
C12 C13 C14 C15 1.2(4)
C13 C14 C15 C16 -4.1(4)
C14 C15 C16 C17 0.8(3)
C15 C16 C17 C12 5.4(3)
C15 C16 C17 C3 179.6(2)
C13 C12 C17 C16 -8.0(3)
C11 C12 C17 C16 167.30(19)
C13 C12 C17 C3 177.48(19)
C11 C12 C17 C3 -7.2(3)
C2 C3 C17 C16 -163.75(19)
C4 C3 C17 C16 10.8(4)
Ti1 C3 C17 C16 111.2(2)
C2 C3 C17 C12 10.5(3)
C4 C3 C17 C12 -175.0(2)
Ti1 C3 C17 C12 -74.6(2)
C5 C4 C18 C19 -158.3(2)
C3 C4 C18 C19 17.4(4)
Ti1 C4 C18 C19 -74.3(2)
C5 C4 C18 C23 15.4(3)
C3 C4 C18 C23 -169.0(2)
Ti1 C4 C18 C23 99.37(19)
C23 C18 C19 C20 4.4(3)
C4 C18 C19 C20 178.02(19)
C18 C19 C20 C21 -0.5(3)
C19 C20 C21 C22 -2.2(3)
C20 C21 C22 C23 1.0(4)
C21 C22 C23 C18 2.9(3)
C21 C22 C23 C24 -172.8(2)
C19 C18 C23 C22 -5.5(3)
C4 C18 C23 C22 -179.42(19)
C19 C18 C23 C24 170.22(19)
C4 C18 C23 C24 -3.7(3)
C22 C23 C24 C29 165.7(2)
C18 C23 C24 C29 -9.9(3)
C22 C23 C24 C25 -11.9(3)
C18 C23 C24 C25 172.5(2)
C29 C24 C25 C26 -1.8(3)
C23 C24 C25 C26 175.9(2)
C24 C25 C26 C27 -0.7(4)
C25 C26 C27 C28 1.7(4)
C26 C27 C28 C29 0.0(3)
C25 C24 C29 C28 3.4(3)
C23 C24 C29 C28 -174.32(19)
C25 C24 C29 C5 -171.16(19)
C23 C24 C29 C5 11.1(3)
C27 C28 C29 C24 -2.5(3)
C27 C28 C29 C5 171.8(2)
C1 C5 C29 C24 176.2(2)
C4 C5 C29 C24 1.0(3)
Ti1 C5 C29 C24 -90.9(2)
C1 C5 C29 C28 1.7(3)
C4 C5 C29 C28 -173.52(19)
Ti1 C5 C29 C28 94.6(2)
Ti1 O1 C30 C31 74.9(4)
Ti1 O1 C30 C35 -104.9(4)
O1 C30 C31 C32 -176.58(19)
C35 C30 C31 C32 3.2(3)
O1 C30 C31 C36 6.9(3)
C35 C30 C31 C36 -173.3(2)
C30 C31 C32 C33 -0.6(3)
C36 C31 C32 C33 175.9(2)
C31 C32 C33 C34 -1.6(4)
C32 C33 C34 C35 1.4(4)
C33 C34 C35 C30 1.0(3)
C33 C34 C35 C39 -177.7(2)
O1 C30 C35 C34 176.42(18)
C31 C30 C35 C34 -3.3(3)
O1 C30 C35 C39 -4.8(3)
C31 C30 C35 C39 175.4(2)
C32 C31 C36 C37 37.6(3)
C30 C31 C36 C37 -146.1(2)
C32 C31 C36 C38 -87.9(3)
C30 C31 C36 C38 88.5(3)
C34 C35 C39 C40 -13.7(3)
C30 C35 C39 C40 167.7(2)
C34 C35 C39 C41 109.0(2)
C30 C35 C39 C41 -69.6(3)
